data_4518548
loop_
_publ_author_name
'Zhang, Yuanyuan'
'Liang, Yaoyu'
'Zhao, Xiaodan'

_publ_section_title
;
 Chiral Selenide-Catalyzed, Highly Regio- and Enantioselective
 Intermolecular Thioarylation of Alkenes with Phenols
;
_journal_issue 6
_journal_name_full 'ACS Catalysis'
_journal_page_first 3755
_journal_page_last 3761
_journal_paper_doi 10.1021/acscatal.1c00296
_journal_volume 11
_journal_year 2021
_chemical_formula_moiety 'C32 H33 N O5 S2'
_chemical_formula_sum 'C32 H33 N O5 S2'
_chemical_formula_weight 575.71
_chemical_name_systematic z
_space_group_crystal_system orthorhombic
_space_group_IT_number 19
_space_group_name_Hall 'P 2ac 2ab'
_space_group_name_H-M_alt 'P 21 21 21'
_atom_sites_solution_hydrogens geom
_atom_sites_solution_primary dual
_audit_creation_date 2019-10-29
_audit_creation_method
;
Olex2 1.2-beta
(compiled 2017.07.04 svn.r3439 for OlexSys, GUI svn.r5361)
;
_cell_angle_alpha 90
_cell_angle_beta 90
_cell_angle_gamma 90
_cell_formula_units_Z 4
_cell_length_a 9.0104(6)
_cell_length_b 16.6022(10)
_cell_length_c 18.9828(11)
_cell_measurement_reflns_used 9978
_cell_measurement_temperature 150
_cell_measurement_theta_max 52.974
_cell_measurement_theta_min 3.076
_cell_volume 2839.7(3)
_computing_cell_refinement 'SAINT V8.40A (?, 2016)'
_computing_data_reduction 'SAINT V8.40A (?, 2016)'
_computing_molecular_graphics 'Olex2 (Dolomanov et al., 2009)'
_computing_publication_material 'Olex2 (Dolomanov et al., 2009)'
_computing_structure_refinement 'ShelXL (Sheldrick, 2015)'
_computing_structure_solution 'ShelXT (Sheldrick, 2015)'
_diffrn_ambient_temperature 150.15
_diffrn_measured_fraction_theta_full 0.997
_diffrn_measured_fraction_theta_max 0.997
_diffrn_measurement_device_type multiwire
_diffrn_radiation_type GaK\a
_diffrn_radiation_wavelength 1.34138
_diffrn_reflns_av_R_equivalents 0.0432
_diffrn_reflns_av_unetI/netI 0.0494
_diffrn_reflns_Laue_measured_fraction_full 0.997
_diffrn_reflns_Laue_measured_fraction_max 0.997
_diffrn_reflns_limit_h_max 10
_diffrn_reflns_limit_h_min -9
_diffrn_reflns_limit_k_max 19
_diffrn_reflns_limit_k_min -16
_diffrn_reflns_limit_l_max 22
_diffrn_reflns_limit_l_min -15
_diffrn_reflns_number 15416
_diffrn_reflns_point_group_measured_fraction_full 0.988
_diffrn_reflns_point_group_measured_fraction_max 0.988
_diffrn_reflns_theta_full 53.001
_diffrn_reflns_theta_max 53.001
_diffrn_reflns_theta_min 3.076
_exptl_absorpt_coefficient_mu 1.328
_exptl_absorpt_correction_T_max 0.7505
_exptl_absorpt_correction_T_min 0.6574
_exptl_absorpt_correction_type multi-scan
_exptl_crystal_colour 'clear light colourless'
_exptl_crystal_colour_lustre clear
_exptl_crystal_colour_modifier light
_exptl_crystal_colour_primary colourless
_exptl_crystal_density_diffrn 1.347
_exptl_crystal_description block
_exptl_crystal_F_000 1216
_exptl_crystal_preparation a
_exptl_crystal_recrystallization_method a
_exptl_crystal_size_max 0.1
_exptl_crystal_size_mid 0.1
_exptl_crystal_size_min 0.1
_refine_diff_density_max 0.231
_refine_diff_density_min -0.305
_refine_diff_density_rms 0.046
_refine_ls_abs_structure_details
;
 Flack x determined using 1702 quotients [(I+)-(I-)]/[(I+)+(I-)]
 (Parsons, Flack and Wagner, Acta Cryst. B69 (2013) 249-259).
;
_refine_ls_abs_structure_Flack 0.009(8)
_refine_ls_extinction_method none
_refine_ls_goodness_of_fit_ref 1.091
_refine_ls_hydrogen_treatment constr
_refine_ls_matrix_type full
_refine_ls_number_parameters 366
_refine_ls_number_reflns 4958
_refine_ls_number_restraints 0
_refine_ls_restrained_S_all 1.091
_refine_ls_R_factor_all 0.0414
_refine_ls_R_factor_gt 0.0359
_refine_ls_shift/su_max 0.077
_refine_ls_shift/su_mean 0.005
_refine_ls_structure_factor_coef Fsqd
_refine_ls_weighting_details 'w=1/[\s^2^(Fo^2^)+(0.0466P)^2^+0.2983P] where P=(Fo^2^+2Fc^2^)/3'
_refine_ls_weighting_scheme calc
_refine_ls_wR_factor_gt 0.0902
_refine_ls_wR_factor_ref 0.0924
_reflns_Friedel_coverage 0.745
_reflns_Friedel_fraction_full 0.976
_reflns_Friedel_fraction_max 0.976
_reflns_number_gt 4468
_reflns_number_total 4958
_reflns_threshold_expression 'I > 2\s(I)'
_cod_data_source_file cs1c00296_si_002.cif
_cod_data_source_block b19102901a1048_0m
_cod_depositor_comments 'Adding full bibliography for 4518548.cif.'
_cod_database_code 4518548
_shelx_shelxl_version_number 2016/6
_shelx_space_group_comment
;
The symmetry employed for this shelxl refinement is uniquely defined
by the following loop, which should always be used as a source of
symmetry information in preference to the above space-group names.
They are only intended as comments.
;
_shelx_estimated_absorpt_t_max 0.879
_shelx_estimated_absorpt_t_min 0.879
_olex2_refinement_description
;
1. Fixed Uiso
 At 1.2 times of:
  All C(H) groups, All C(H,H) groups, All N(H) groups
 At 1.5 times of:
  All C(H,H,H) groups, All O(H) groups
2.a Ternary CH refined with riding coordinates:
 C7(H7), C8(H8)
2.b Secondary CH2 refined with riding coordinates:
 C9(H9A,H9B)
2.c Aromatic/amide H refined with riding coordinates:
 N1(H1), C1(H1A), C2(H2), C3(H3A), C4(H4), C5(H5), C11(H11), C12(H12),
 C15(H15), C16(H16), C18(H18), C19(H19), C22(H22), C23(H23), C31(H31), C32(H32)
2.d Idealised Me refined as rotating group:
 C14(H14A,H14B,H14C), C21(H21A,H21B,H21C), C28(H28A,H28B,H28C), C30(H30A,H30B,
 H30C)
2.e Idealised tetrahedral OH refined as rotating group:
 O3(H3)
;
_olex2_exptl_crystal_mounting_method a
_olex2_submission_special_instructions 'No special instructions were received'

loop_
_space_group_symop_operation_xyz
'x, y, z'
'-x+1/2, -y, z+1/2'
'-x, y+1/2, -z+1/2'
'x+1/2, -y+1/2, -z'

loop_
_atom_site_label
_atom_site_type_symbol
_atom_site_fract_x
_atom_site_fract_y
_atom_site_fract_z
_atom_site_U_iso_or_equiv
_atom_site_adp_type
_atom_site_occupancy
_atom_site_site_symmetry_order
_atom_site_calc_flag
_atom_site_refinement_flags_posn
_atom_site_refinement_flags_adp
_atom_site_refinement_flags_occupancy
_atom_site_disorder_assembly
_atom_site_disorder_group
S1 S 0.76708(10) 0.75609(4) 0.39933(4) 0.0397(2) Uani 1 1 d . . . . .
S2 S 0.35611(9) 0.59706(5) 0.34014(4) 0.0365(2) Uani 1 1 d . . . . .
O1 O 0.3753(3) 0.53869(13) 0.28583(10) 0.0467(6) Uani 1 1 d . . . . .
O2 O 0.2254(3) 0.64637(14) 0.34082(12) 0.0492(6) Uani 1 1 d . . . . .
O3 O 0.5229(3) 0.78792(13) 0.16522(11) 0.0404(5) Uani 1 1 d . . . . .
H3 H 0.455993 0.796639 0.135340 0.061 Uiso 1 1 calc GR . . . .
O4 O 0.3878(3) 0.77622(14) 0.05000(12) 0.0492(6) Uani 1 1 d . . . . .
O5 O 0.6487(3) 0.58823(13) -0.00431(10) 0.0393(5) Uani 1 1 d . . . . .
N1 N 0.4961(3) 0.65798(15) 0.33656(13) 0.0351(6) Uani 1 1 d . . . . .
H1 H 0.482656 0.710478 0.336455 0.042 Uiso 1 1 calc R . . . .
C1 C 1.0203(4) 0.7700(2) 0.24379(15) 0.0374(8) Uani 1 1 d . . . . .
H1A H 1.038752 0.714107 0.250164 0.045 Uiso 1 1 calc R . . . .
C2 C 1.1374(4) 0.8212(2) 0.23066(16) 0.0469(9) Uani 1 1 d . . . . .
H2 H 1.235539 0.800444 0.228226 0.056 Uiso 1 1 calc R . . . .
C3 C 1.1128(4) 0.9028(2) 0.22100(17) 0.0523(10) Uani 1 1 d . . . . .
H3A H 1.193531 0.938031 0.211793 0.063 Uiso 1 1 calc R . . . .
C4 C 0.9689(4) 0.9326(2) 0.22488(17) 0.0487(9) Uani 1 1 d . . . . .
H4 H 0.950731 0.988462 0.218052 0.058 Uiso 1 1 calc R . . . .
C5 C 0.8522(4) 0.88084(17) 0.23872(14) 0.0363(7) Uani 1 1 d . . . . .
H5 H 0.754361 0.901845 0.242040 0.044 Uiso 1 1 calc R . . . .
C6 C 0.8751(3) 0.79873(18) 0.24788(13) 0.0291(6) Uani 1 1 d . . . . .
C7 C 0.7427(3) 0.74301(17) 0.25894(13) 0.0282(6) Uani 1 1 d . . . . .
H7 H 0.654220 0.777733 0.268289 0.034 Uiso 1 1 calc R . . . .
C8 C 0.7637(3) 0.68766(16) 0.32376(13) 0.0296(6) Uani 1 1 d . . . . .
H8 H 0.862598 0.660613 0.320039 0.036 Uiso 1 1 calc R . . . .
C9 C 0.6456(4) 0.62369(17) 0.33350(15) 0.0343(7) Uani 1 1 d . . . . .
H9A H 0.651041 0.584963 0.293928 0.041 Uiso 1 1 calc R . . . .
H9B H 0.665493 0.593762 0.377611 0.041 Uiso 1 1 calc R . . . .
C10 C 0.3642(4) 0.54512(17) 0.42185(15) 0.0317(7) Uani 1 1 d . . . . .
C11 C 0.3277(4) 0.46371(19) 0.42364(17) 0.0405(8) Uani 1 1 d . . . . .
H11 H 0.309958 0.435172 0.381088 0.049 Uiso 1 1 calc R . . . .
C12 C 0.3175(4) 0.4248(2) 0.48759(18) 0.0431(8) Uani 1 1 d . . . . .
H12 H 0.291499 0.369314 0.488541 0.052 Uiso 1 1 calc R . . . .
C13 C 0.3442(4) 0.46461(19) 0.55070(16) 0.0363(7) Uani 1 1 d . . . . .
C14 C 0.3236(4) 0.4220(2) 0.61984(17) 0.0506(9) Uani 1 1 d . . . . .
H14A H 0.219288 0.406454 0.625188 0.076 Uiso 1 1 calc GR . . . .
H14B H 0.351885 0.458104 0.658435 0.076 Uiso 1 1 calc GR . . . .
H14C H 0.386134 0.373755 0.621007 0.076 Uiso 1 1 calc GR . . . .
C15 C 0.3855(4) 0.5449(2) 0.54771(16) 0.0389(8) Uani 1 1 d . . . . .
H15 H 0.406909 0.572975 0.590136 0.047 Uiso 1 1 calc R . . . .
C16 C 0.3961(4) 0.58534(19) 0.48351(16) 0.0370(7) Uani 1 1 d . . . . .
H16 H 0.425212 0.640324 0.482284 0.044 Uiso 1 1 calc R . . . .
C17 C 0.8247(3) 0.69364(17) 0.46959(13) 0.0308(7) Uani 1 1 d . . . . .
C18 C 0.7501(4) 0.6998(2) 0.53332(14) 0.0397(8) Uani 1 1 d . . . . .
H18 H 0.664028 0.732574 0.536810 0.048 Uiso 1 1 calc R . . . .
C19 C 0.8007(4) 0.6581(2) 0.59193(16) 0.0460(9) Uani 1 1 d . . . . .
H19 H 0.749361 0.663615 0.635386 0.055 Uiso 1 1 calc R . . . .
C20 C 0.9243(4) 0.6087(2) 0.58854(16) 0.0399(8) Uani 1 1 d . . . . .
C21 C 0.9820(5) 0.5657(2) 0.65268(18) 0.0588(10) Uani 1 1 d . . . . .
H21A H 0.962246 0.507886 0.648282 0.088 Uiso 1 1 calc GR . . . .
H21B H 0.932140 0.586622 0.694769 0.088 Uiso 1 1 calc GR . . . .
H21C H 1.089154 0.574617 0.656789 0.088 Uiso 1 1 calc GR . . . .
C22 C 0.9941(4) 0.6013(2) 0.52408(18) 0.0423(8) Uani 1 1 d . . . . .
H22 H 1.076577 0.565926 0.519965 0.051 Uiso 1 1 calc R . . . .
C23 C 0.9481(3) 0.6435(2) 0.46566(16) 0.0370(8) Uani 1 1 d . . . . .
H23 H 1.000732 0.638391 0.422522 0.044 Uiso 1 1 calc R . . . .
C24 C 0.7123(3) 0.69641(17) 0.19150(13) 0.0280(6) Uani 1 1 d . . . . .
C25 C 0.6045(3) 0.72401(17) 0.14485(14) 0.0291(7) Uani 1 1 d . . . . .
C26 C 0.5851(3) 0.68941(18) 0.07675(14) 0.0291(6) Uani 1 1 d . . . . .
C27 C 0.4811(4) 0.7275(2) 0.02747(15) 0.0350(7) Uani 1 1 d . . . . .
C28 C 0.4884(4) 0.7144(2) -0.05047(17) 0.0437(8) Uani 1 1 d . . . . .
H28A H 0.451029 0.660459 -0.061711 0.066 Uiso 1 1 calc GR . . . .
H28B H 0.591504 0.719207 -0.066330 0.066 Uiso 1 1 calc GR . . . .
H28C H 0.427386 0.754888 -0.074390 0.066 Uiso 1 1 calc GR . . . .
C29 C 0.6739(3) 0.62234(17) 0.05991(14) 0.0310(7) Uani 1 1 d . . . . .
C30 C 0.7612(4) 0.53749(19) -0.03254(15) 0.0417(8) Uani 1 1 d . . . . .
H30A H 0.740499 0.526982 -0.082380 0.063 Uiso 1 1 calc GR . . . .
H30B H 0.762783 0.486442 -0.006629 0.063 Uiso 1 1 calc GR . . . .
H30C H 0.857818 0.564106 -0.028047 0.063 Uiso 1 1 calc GR . . . .
C31 C 0.7763(4) 0.59201(18) 0.10669(15) 0.0348(7) Uani 1 1 d . . . . .
H31 H 0.833837 0.546040 0.094791 0.042 Uiso 1 1 calc R . . . .
C32 C 0.7944(3) 0.62947(18) 0.17152(15) 0.0333(7) Uani 1 1 d . . . . .
H32 H 0.865754 0.608459 0.203447 0.040 Uiso 1 1 calc R . . . .

loop_
_atom_site_aniso_label
_atom_site_aniso_U_11
_atom_site_aniso_U_22
_atom_site_aniso_U_33
_atom_site_aniso_U_23
_atom_site_aniso_U_13
_atom_site_aniso_U_12
S1 0.0662(6) 0.0293(4) 0.0236(3) -0.0003(3) -0.0021(4) 0.0028(4)
S2 0.0388(4) 0.0403(4) 0.0303(4) 0.0035(3) 0.0011(3) -0.0009(4)
O1 0.0618(16) 0.0481(13) 0.0302(11) -0.0067(9) 0.0037(11) -0.0120(13)
O2 0.0392(13) 0.0595(15) 0.0489(13) 0.0141(12) -0.0006(11) 0.0095(12)
O3 0.0445(13) 0.0418(12) 0.0349(11) -0.0059(10) -0.0055(10) 0.0158(11)
O4 0.0484(15) 0.0581(15) 0.0411(12) -0.0063(11) -0.0079(11) 0.0234(13)
O5 0.0435(13) 0.0411(12) 0.0333(11) -0.0112(9) -0.0046(10) 0.0070(12)
N1 0.0393(15) 0.0258(13) 0.0402(14) 0.0059(11) 0.0075(12) 0.0020(12)
C1 0.0354(19) 0.046(2) 0.0309(15) -0.0003(13) -0.0023(13) 0.0012(16)
C2 0.0372(19) 0.070(2) 0.0335(16) -0.0036(15) -0.0014(15) -0.007(2)
C3 0.054(2) 0.065(3) 0.0373(18) 0.0054(16) -0.0019(17) -0.028(2)
C4 0.064(3) 0.039(2) 0.0434(19) 0.0064(15) -0.0021(17) -0.0132(19)
C5 0.0454(19) 0.0349(17) 0.0286(14) 0.0048(12) 0.0025(15) -0.0003(16)
C6 0.0342(17) 0.0352(16) 0.0179(12) 0.0005(11) -0.0004(12) -0.0017(14)
C7 0.0335(17) 0.0292(15) 0.0219(13) 0.0012(11) 0.0011(12) 0.0029(14)
C8 0.0384(17) 0.0283(15) 0.0222(13) -0.0004(11) 0.0010(13) 0.0025(14)
C9 0.0444(18) 0.0280(15) 0.0306(14) 0.0028(12) 0.0038(14) 0.0056(15)
C10 0.0290(16) 0.0337(16) 0.0324(14) 0.0004(12) 0.0042(13) 0.0016(14)
C11 0.047(2) 0.0394(18) 0.0353(16) -0.0032(13) -0.0041(15) -0.0061(16)
C12 0.043(2) 0.0383(18) 0.0477(18) 0.0072(15) -0.0048(15) -0.0061(16)
C13 0.0314(17) 0.0433(18) 0.0343(15) 0.0063(14) 0.0018(14) 0.0050(16)
C14 0.051(2) 0.057(2) 0.0441(19) 0.0161(16) 0.0021(16) 0.0058(19)
C15 0.0412(19) 0.0455(19) 0.0298(15) -0.0028(14) 0.0007(14) 0.0071(16)
C16 0.0409(19) 0.0317(17) 0.0384(16) -0.0013(13) 0.0023(14) 0.0024(15)
C17 0.0406(19) 0.0279(15) 0.0239(14) -0.0008(11) -0.0023(12) -0.0041(15)
C18 0.049(2) 0.0435(18) 0.0263(15) -0.0018(12) 0.0018(14) 0.0101(18)
C19 0.059(2) 0.053(2) 0.0253(15) 0.0018(14) 0.0012(15) 0.0021(18)
C20 0.0430(19) 0.0429(18) 0.0337(17) 0.0047(14) -0.0105(15) -0.0090(17)
C21 0.070(3) 0.060(2) 0.046(2) 0.0135(18) -0.0209(19) -0.005(2)
C22 0.0305(18) 0.050(2) 0.0460(19) 0.0037(15) -0.0079(15) 0.0022(17)
C23 0.0293(17) 0.0484(19) 0.0331(17) -0.0013(13) 0.0028(13) -0.0039(16)
C24 0.0284(15) 0.0321(15) 0.0235(13) 0.0051(12) 0.0023(12) -0.0021(13)
C25 0.0273(16) 0.0297(15) 0.0303(15) 0.0014(11) 0.0052(12) 0.0032(13)
C26 0.0278(16) 0.0300(15) 0.0295(14) 0.0019(12) 0.0003(12) 0.0011(13)
C27 0.0321(17) 0.0408(19) 0.0323(16) 0.0011(13) -0.0049(13) -0.0024(15)
C28 0.047(2) 0.052(2) 0.0321(16) 0.0011(15) -0.0051(15) 0.0095(18)
C29 0.0319(17) 0.0319(16) 0.0293(14) -0.0029(12) 0.0021(13) -0.0021(14)
C30 0.051(2) 0.0393(18) 0.0349(16) -0.0076(13) 0.0043(16) 0.0060(18)
C31 0.0375(18) 0.0326(16) 0.0343(15) -0.0011(13) 0.0015(14) 0.0078(15)
C32 0.0324(16) 0.0379(16) 0.0296(15) -0.0001(12) 0.0018(13) 0.0045(14)

loop_
_atom_type_symbol
_atom_type_description
_atom_type_scat_dispersion_real
_atom_type_scat_dispersion_imag
_atom_type_scat_source
C C 0.0150 0.0070 'International Tables Vol C Tables 4.2.6.8 and 6.1.1.4'
H H 0.0000 0.0000 'International Tables Vol C Tables 4.2.6.8 and 6.1.1.4'
N N 0.0250 0.0140 'International Tables Vol C Tables 4.2.6.8 and 6.1.1.4'
O O 0.0410 0.0250 'International Tables Vol C Tables 4.2.6.8 and 6.1.1.4'
S S 0.2920 0.4250 'International Tables Vol C Tables 4.2.6.8 and 6.1.1.4'

loop_
_geom_angle_atom_site_label_1
_geom_angle_atom_site_label_2
_geom_angle_atom_site_label_3
_geom_angle
_geom_angle_site_symmetry_1
_geom_angle_site_symmetry_3
_geom_angle_publ_flag
C17 S1 C8 103.43(12) . . ?
O1 S2 O2 119.62(15) . . ?
O1 S2 N1 107.45(14) . . ?
O1 S2 C10 107.25(13) . . ?
O2 S2 N1 106.47(13) . . ?
O2 S2 C10 107.63(14) . . ?
N1 S2 C10 107.95(14) . . ?
C25 O3 H3 109.5 . . ?
C29 O5 C30 117.6(2) . . ?
S2 N1 H1 120.8 . . ?
C9 N1 S2 118.4(2) . . ?
C9 N1 H1 120.8 . . ?
C2 C1 H1A 119.4 . . ?
C2 C1 C6 121.1(3) . . ?
C6 C1 H1A 119.4 . . ?
C1 C2 H2 119.8 . . ?
C1 C2 C3 120.3(3) . . ?
C3 C2 H2 119.8 . . ?
C2 C3 H3A 120.3 . . ?
C2 C3 C4 119.4(3) . . ?
C4 C3 H3A 120.3 . . ?
C3 C4 H4 120.1 . . ?
C5 C4 C3 119.8(3) . . ?
C5 C4 H4 120.1 . . ?
C4 C5 H5 119.3 . . ?
C4 C5 C6 121.4(3) . . ?
C6 C5 H5 119.3 . . ?
C1 C6 C7 122.3(3) . . ?
C5 C6 C1 117.9(3) . . ?
C5 C6 C7 119.8(3) . . ?
C6 C7 H7 107.4 . . ?
C6 C7 C8 112.0(2) . . ?
C8 C7 H7 107.4 . . ?
C24 C7 C6 109.5(2) . . ?
C24 C7 H7 107.4 . . ?
C24 C7 C8 112.9(2) . . ?
S1 C8 H8 108.6 . . ?
C7 C8 S1 104.88(18) . . ?
C7 C8 H8 108.6 . . ?
C9 C8 S1 110.55(19) . . ?
C9 C8 C7 115.3(2) . . ?
C9 C8 H8 108.6 . . ?
N1 C9 C8 112.3(2) . . ?
N1 C9 H9A 109.2 . . ?
N1 C9 H9B 109.2 . . ?
C8 C9 H9A 109.2 . . ?
C8 C9 H9B 109.2 . . ?
H9A C9 H9B 107.9 . . ?
C11 C10 S2 118.9(2) . . ?
C16 C10 S2 121.0(2) . . ?
C16 C10 C11 120.0(3) . . ?
C10 C11 H11 120.2 . . ?
C12 C11 C10 119.5(3) . . ?
C12 C11 H11 120.2 . . ?
C11 C12 H12 119.2 . . ?
C11 C12 C13 121.6(3) . . ?
C13 C12 H12 119.2 . . ?
C12 C13 C14 120.5(3) . . ?
C15 C13 C12 118.0(3) . . ?
C15 C13 C14 121.5(3) . . ?
C13 C14 H14A 109.5 . . ?
C13 C14 H14B 109.5 . . ?
C13 C14 H14C 109.5 . . ?
H14A C14 H14B 109.5 . . ?
H14A C14 H14C 109.5 . . ?
H14B C14 H14C 109.5 . . ?
C13 C15 H15 119.4 . . ?
C13 C15 C16 121.1(3) . . ?
C16 C15 H15 119.4 . . ?
C10 C16 C15 119.7(3) . . ?
C10 C16 H16 120.2 . . ?
C15 C16 H16 120.2 . . ?
C18 C17 S1 118.2(2) . . ?
C18 C17 C23 118.5(3) . . ?
C23 C17 S1 123.0(2) . . ?
C17 C18 H18 119.9 . . ?
C19 C18 C17 120.2(3) . . ?
C19 C18 H18 119.9 . . ?
C18 C19 H19 119.3 . . ?
C20 C19 C18 121.5(3) . . ?
C20 C19 H19 119.3 . . ?
C19 C20 C21 121.4(3) . . ?
C22 C20 C19 117.4(3) . . ?
C22 C20 C21 121.1(3) . . ?
C20 C21 H21A 109.5 . . ?
C20 C21 H21B 109.5 . . ?
C20 C21 H21C 109.5 . . ?
H21A C21 H21B 109.5 . . ?
H21A C21 H21C 109.5 . . ?
H21B C21 H21C 109.5 . . ?
C20 C22 H22 119.0 . . ?
C23 C22 C20 122.1(3) . . ?
C23 C22 H22 119.0 . . ?
C17 C23 H23 119.9 . . ?
C22 C23 C17 120.2(3) . . ?
C22 C23 H23 119.9 . . ?
C25 C24 C7 119.6(3) . . ?
C32 C24 C7 122.8(3) . . ?
C32 C24 C25 117.5(3) . . ?
O3 C25 C24 117.2(2) . . ?
O3 C25 C26 120.7(2) . . ?
C24 C25 C26 122.0(3) . . ?
C25 C26 C27 118.9(3) . . ?
C29 C26 C25 117.1(3) . . ?
C29 C26 C27 124.0(3) . . ?
O4 C27 C26 119.6(3) . . ?
O4 C27 C28 117.7(3) . . ?
C26 C27 C28 122.6(3) . . ?
C27 C28 H28A 109.5 . . ?
C27 C28 H28B 109.5 . . ?
C27 C28 H28C 109.5 . . ?
H28A C28 H28B 109.5 . . ?
H28A C28 H28C 109.5 . . ?
H28B C28 H28C 109.5 . . ?
O5 C29 C26 115.9(2) . . ?
O5 C29 C31 122.5(3) . . ?
C31 C29 C26 121.6(3) . . ?
O5 C30 H30A 109.5 . . ?
O5 C30 H30B 109.5 . . ?
O5 C30 H30C 109.5 . . ?
H30A C30 H30B 109.5 . . ?
H30A C30 H30C 109.5 . . ?
H30B C30 H30C 109.5 . . ?
C29 C31 H31 120.4 . . ?
C29 C31 C32 119.1(3) . . ?
C32 C31 H31 120.4 . . ?
C24 C32 C31 122.6(3) . . ?
C24 C32 H32 118.7 . . ?
C31 C32 H32 118.7 . . ?

loop_
_geom_bond_atom_site_label_1
_geom_bond_atom_site_label_2
_geom_bond_distance
_geom_bond_site_symmetry_2
_geom_bond_publ_flag
S1 C8 1.830(3) . ?
S1 C17 1.767(3) . ?
S2 O1 1.426(2) . ?
S2 O2 1.434(2) . ?
S2 N1 1.618(3) . ?
S2 C10 1.776(3) . ?
O3 H3 0.8400 . ?
O3 C25 1.348(3) . ?
O4 C27 1.242(4) . ?
O5 C29 1.363(3) . ?
O5 C30 1.423(4) . ?
N1 H1 0.8800 . ?
N1 C9 1.464(4) . ?
C1 H1A 0.9500 . ?
C1 C2 1.378(5) . ?
C1 C6 1.395(4) . ?
C2 H2 0.9500 . ?
C2 C3 1.385(5) . ?
C3 H3A 0.9500 . ?
C3 C4 1.390(5) . ?
C4 H4 0.9500 . ?
C4 C5 1.384(5) . ?
C5 H5 0.9500 . ?
C5 C6 1.390(4) . ?
C6 C7 1.524(4) . ?
C7 H7 1.0000 . ?
C7 C8 1.547(3) . ?
C7 C24 1.521(4) . ?
C8 H8 1.0000 . ?
C8 C9 1.515(4) . ?
C9 H9A 0.9900 . ?
C9 H9B 0.9900 . ?
C10 C11 1.391(4) . ?
C10 C16 1.378(4) . ?
C11 H11 0.9500 . ?
C11 C12 1.379(4) . ?
C12 H12 0.9500 . ?
C12 C13 1.390(5) . ?
C13 C14 1.502(4) . ?
C13 C15 1.386(4) . ?
C14 H14A 0.9800 . ?
C14 H14B 0.9800 . ?
C14 H14C 0.9800 . ?
C15 H15 0.9500 . ?
C15 C16 1.394(4) . ?
C16 H16 0.9500 . ?
C17 C18 1.388(4) . ?
C17 C23 1.391(4) . ?
C18 H18 0.9500 . ?
C18 C19 1.387(4) . ?
C19 H19 0.9500 . ?
C19 C20 1.385(5) . ?
C20 C21 1.504(4) . ?
C20 C22 1.382(5) . ?
C21 H21A 0.9800 . ?
C21 H21B 0.9800 . ?
C21 H21C 0.9800 . ?
C22 H22 0.9500 . ?
C22 C23 1.376(4) . ?
C23 H23 0.9500 . ?
C24 C25 1.392(4) . ?
C24 C32 1.388(4) . ?
C25 C26 1.425(4) . ?
C26 C27 1.467(4) . ?
C26 C29 1.408(4) . ?
C27 C28 1.497(4) . ?
C28 H28A 0.9800 . ?
C28 H28B 0.9800 . ?
C28 H28C 0.9800 . ?
C29 C31 1.376(4) . ?
C30 H30A 0.9800 . ?
C30 H30B 0.9800 . ?
C30 H30C 0.9800 . ?
C31 H31 0.9500 . ?
C31 C32 1.388(4) . ?
C32 H32 0.9500 . ?
